data_7251962
loop_
_publ_author_name
'Kobayashi, Fumiya'
'Iwase, Hiroki'
'Hoshino, Shoma'
'Tadokoro, Makoto'

_publ_section_title
;
 Metal-ion-dependent polarity switching and dielectric enhancement in
 solvent-vapour-responsive mononuclear complexes
;
_journal_name_full CrystEngComm
_journal_paper_doi 10.1039/D5CE01141H
_journal_year 2026
_chemical_formula_moiety 'C19 H21 Mn N2 O5 S'
_chemical_formula_sum 'C19 H21 Mn N2 O5 S'
_chemical_formula_weight 444.38
_space_group_crystal_system triclinic
_space_group_IT_number 2
_space_group_name_Hall '-P 1'
_space_group_name_H-M_alt 'P -1'
_atom_sites_solution_hydrogens geom
_atom_sites_solution_primary dual
_audit_creation_date 2026-04-16
_audit_creation_method
;
Olex2 1.5
(compiled 2026.04.10 svn.r48fbca5a for OlexSys, GUI svn.r7537)
;
_audit_update_record
;
2026-04-30 deposited with the CCDC.	2026-05-07 downloaded from the CCDC.
;
_cell_angle_alpha 90.9370(10)
_cell_angle_beta 102.4160(10)
_cell_angle_gamma 91.6090(10)
_cell_formula_units_Z 2
_cell_length_a 8.8350(3)
_cell_length_b 10.5064(3)
_cell_length_c 10.7201(4)
_cell_measurement_reflns_used 6009
_cell_measurement_temperature 90(2)
_cell_measurement_theta_max 30.57
_cell_measurement_theta_min 4.48
_cell_volume 971.17(6)
_computing_cell_refinement 'SAINT V8.40B (?, 2016)'
_computing_data_collection 'Bruker APEX4'
_computing_data_reduction 'SAINT V8.40B (?, 2016)'
_computing_molecular_graphics 'Olex2 1.5 (Dolomanov et al., 2009)'
_computing_publication_material 'Olex2 1.5 (Dolomanov et al., 2009)'
_computing_structure_refinement 'SHELXL 2025/1 (Sheldrick, 2015)'
_computing_structure_solution 'XT  (Sheldrick, 2015)'
_diffrn_ambient_temperature 90.15
_diffrn_measured_fraction_theta_full 0.931
_diffrn_measured_fraction_theta_max 0.931
_diffrn_measurement_device_type 'Bruker D8QUEST'
_diffrn_measurement_method '\f and \w scans'
_diffrn_radiation_type MoK\a
_diffrn_radiation_wavelength 0.71073
_diffrn_reflns_av_R_equivalents 0.0406
_diffrn_reflns_av_unetI/netI 0.0449
_diffrn_reflns_Laue_measured_fraction_full 0.931
_diffrn_reflns_Laue_measured_fraction_max 0.931
_diffrn_reflns_limit_h_max 10
_diffrn_reflns_limit_h_min -10
_diffrn_reflns_limit_k_max 12
_diffrn_reflns_limit_k_min -11
_diffrn_reflns_limit_l_max 12
_diffrn_reflns_limit_l_min -12
_diffrn_reflns_number 9740
_diffrn_reflns_point_group_measured_fraction_full 0.931
_diffrn_reflns_point_group_measured_fraction_max 0.931
_diffrn_reflns_theta_full 25.027
_diffrn_reflns_theta_max 25.027
_diffrn_reflns_theta_min 4.479
_exptl_absorpt_coefficient_mu 0.821
_exptl_absorpt_correction_T_max 0.7462
_exptl_absorpt_correction_T_min 0.6551
_exptl_absorpt_correction_type multi-scan
_exptl_absorpt_process_details
;
SADABS-2016/2 (Bruker,2016/2) was used for absorption correction.
wR2(int) was 0.0921 before and 0.0572 after correction.
The Ratio of minimum to maximum transmission is 0.8779.
The \l/2 correction factor is Not present.
;
_exptl_crystal_colour black
_exptl_crystal_colour_primary black
_exptl_crystal_density_diffrn 1.520
_exptl_crystal_description block
_exptl_crystal_F_000 460
_exptl_crystal_size_max 0.4
_exptl_crystal_size_mid 0.2
_exptl_crystal_size_min 0.15
_refine_diff_density_max 0.199
_refine_diff_density_min -0.350
_refine_diff_density_rms 0.043
_refine_ls_extinction_method none
_refine_ls_goodness_of_fit_ref 1.073
_refine_ls_hydrogen_treatment constr
_refine_ls_matrix_type full
_refine_ls_number_parameters 403
_refine_ls_number_reflns 3198
_refine_ls_number_restraints 241
_refine_ls_restrained_S_all 1.053
_refine_ls_R_factor_all 0.0337
_refine_ls_R_factor_gt 0.0321
_refine_ls_shift/su_max 0.000
_refine_ls_shift/su_mean 0.000
_refine_ls_structure_factor_coef Fsqd
_refine_ls_weighting_details 'w=1/[\s^2^(Fo^2^)+(0.0093P)^2^+0.6580P] where P=(Fo^2^+2Fc^2^)/3'
_refine_ls_weighting_scheme calc
_refine_ls_wR_factor_gt 0.0752
_refine_ls_wR_factor_ref 0.0761
_reflns_Friedel_coverage 0.000
_reflns_number_gt 3047
_reflns_number_total 3198
_reflns_threshold_expression 'I > 2\s(I)'
_cod_data_source_file d5ce01141h2.cif
_cod_data_source_block Mnazdp_DMSO
_cod_database_code 7251962
_shelx_shelxl_version_number 2025/1
_shelx_space_group_comment
;
The symmetry employed for this shelxl refinement is uniquely defined
by the following loop, which should always be used as a source of
symmetry information in preference to the above space-group names.
They are only intended as comments.
;
_olex2_refinement_description
;
1. Fixed Uiso
 At 1.2 times of:
  All C(H) groups
 At 1.5 times of:
  All C(H,H,H) groups, All C(H,H,H,H,H,H) groups
2. Restrained distances
 O2-Mn1 \\sim O2A-Mn1
 with sigma of 0.02
 O2-C12 \\sim O2A-C12A
 with sigma of 0.02
 Mn1-C7 \\sim Mn1-C7A
 with sigma of 0.04
 C2-C1 \\sim C2A-C1A
 with sigma of 0.02
 C2-C3 \\sim C2A-C3A
 with sigma of 0.02
 N2A-Mn1 \\sim N2B-Mn1
 with sigma of 0.04
 N1A-C8 \\sim N1B-C8A
 with sigma of 0.04
 C1-C5 \\sim C1A-C5A
 with sigma of 0.04
 N2A-N1A \\sim N2B-N1B
 with sigma of 0.02
 N2A-C6 \\sim N2B-C6A
 with sigma of 0.02
 N1A-Mn1 \\sim N1B-Mn1
 with sigma of 0.02
 N1A-C7 \\sim N1B-C7A
 with sigma of 0.02
 N2A-C7 \\sim N2B-C7A
 with sigma of 0.04
 C1-O1 \\sim C1A-O1A
 with sigma of 0.02
 C1-C6 \\sim C1A-C6A
 with sigma of 0.02
 C1-Mn1 \\sim C1A-Mn1
 with sigma of 0.04
 O1-C6 \\sim O1A-C6A
 with sigma of 0.04
 C3-C5 \\sim C3A-C5A
 with sigma of 0.04
 Mn1-O1 \\sim Mn1-O1A
 with sigma of 0.02
 C7-C11 \\sim C7A-C11A
 with sigma of 0.04
 C8-C10 \\sim C8A-C10A
 with sigma of 0.04
 C3-C4 \\sim C3A-C4A
 with sigma of 0.02
 C10-C12 \\sim C10A-C12A
 with sigma of 0.04
 C4-C5 \\sim C4A-C5A
 with sigma of 0.02
 C5-C6 \\sim C5A-C6A
 with sigma of 0.02
 N2A-C5 \\sim N2B-C5A
 with sigma of 0.04
 C7-C8 \\sim C7A-C8A
 with sigma of 0.02
 N1A-C6 \\sim N1B-C6A
 with sigma of 0.04
 C7-C12 \\sim C7A-C12A
 with sigma of 0.02
 N1A-C12 \\sim N1B-C12A
 with sigma of 0.04
 C1-C3 \\sim C1A-C3A
 with sigma of 0.04
 C8-C9 \\sim C8A-C9A
 with sigma of 0.02
 C9-C10 \\sim C9A-C10A
 with sigma of 0.02
 Mn1-C12 \\sim Mn1-C12A
 with sigma of 0.04
 C10-C11 \\sim C10A-C11A
 with sigma of 0.02
 C11-C12 \\sim C11A-C12A
 with sigma of 0.02
 C4-C6 \\sim C4A-C6A
 with sigma of 0.04
 C7-C9 \\sim C7A-C9A
 with sigma of 0.04
 O2-C7 \\sim O2A-C7A
 with sigma of 0.04
 O2-C11 \\sim O2A-C11A
 with sigma of 0.04
 C8-C12 \\sim C8A-C12A
 with sigma of 0.04
 C9-C11 \\sim C9A-C11A
 with sigma of 0.04
 C2-O1 \\sim C2A-O1A
 with sigma of 0.04
 C2-C4 \\sim C2A-C4A
 with sigma of 0.04
 C2-C6 \\sim C2A-C6A
 with sigma of 0.04
 N2A-C1 \\sim N2B-C1A
 with sigma of 0.04
 C17-H17A \\sim C17-H17F
 with sigma of 0.02
 C17-H17B \\sim C17-H17D
 with sigma of 0.02
 C17-H17C \\sim C17-H17E
 with sigma of 0.02
3. Uiso/Uaniso restraints and constraints
Uanis(O1A) \\sim Ueq, Uanis(C1A) \\sim Ueq, Uanis(C2A) \\sim Ueq, Uanis(C3A)
\\sim Ueq, Uanis(C4A) \\sim Ueq, Uanis(C5A) \\sim Ueq, Uanis(C6A) \\sim Ueq,
Uanis(N2B) \\sim Ueq, Uanis(N1B) \\sim Ueq, Uanis(C7A) \\sim Ueq, Uanis(C8A)
\\sim Ueq, Uanis(C9A) \\sim Ueq, Uanis(C10A) \\sim Ueq, Uanis(C11A) \\sim Ueq,
Uanis(C12A) \\sim Ueq, Uanis(O2A) \\sim Ueq: with sigma of 0.005 and sigma for
terminal atoms of 0.01
Uanis(O1) \\sim Ueq, Uanis(C1) \\sim Ueq, Uanis(C2) \\sim Ueq, Uanis(C3) \\sim
Ueq, Uanis(C4) \\sim Ueq, Uanis(C5) \\sim Ueq, Uanis(C6) \\sim Ueq, Uanis(N2A)
\\sim Ueq, Uanis(N1A) \\sim Ueq, Uanis(C7) \\sim Ueq, Uanis(C8) \\sim Ueq,
Uanis(C9) \\sim Ueq, Uanis(C10) \\sim Ueq, Uanis(C11) \\sim Ueq, Uanis(C12)
\\sim Ueq, Uanis(O2) \\sim Ueq: with sigma of 0.005 and sigma for terminal
atoms of 0.01
4. Others
 Sof(O2A)=Sof(C12A)=Sof(C11A)=Sof(H11A)=Sof(C10A)=Sof(H10A)=Sof(C9A)=Sof(H9A)=
 Sof(C8A)=Sof(H8A)=Sof(C7A)=Sof(N1B)=Sof(N2B)=Sof(C6A)=Sof(C5A)=Sof(H5A)=
 Sof(C4A)=Sof(H4A)=Sof(C3A)=Sof(H3A)=Sof(C2A)=Sof(H2A)=Sof(C1A)=Sof(O1A)=1-
 FVAR(1)
 Sof(O2)=Sof(C2)=Sof(H2)=Sof(N2A)=Sof(N1A)=Sof(C1)=Sof(O1)=Sof(C3)=Sof(H3)=
 Sof(C4)=Sof(H4)=Sof(C5)=Sof(H5)=Sof(C6)=Sof(C7)=Sof(C8)=Sof(H8)=Sof(C9)=
 Sof(H9)=Sof(C10)=Sof(H10)=Sof(C11)=Sof(H11)=Sof(C12)=FVAR(1)
 Sof(H17D)=Sof(H17E)=Sof(H17F)=1-FVAR(2)
 Sof(H17A)=Sof(H17B)=Sof(H17C)=FVAR(2)
5.a Aromatic/amide H refined with riding coordinates:
 C2(H2), C3(H3), C4(H4), C5(H5), C8(H8), C9(H9), C10(H10), C11(H11), C15(H15),
 C11A(H11A), C10A(H10A), C9A(H9A), C8A(H8A), C5A(H5A), C4A(H4A), C3A(H3A),
 C2A(H2A)
5.b Idealised Me refined as rotating group:
 C13(H13A,H13B,H13C), C17(H17A,H17B,H17C), C17(H17D,H17E,H17F), C18(H18A,H18B,
 H18C), C19(H19A,H19B,H19C)
;
_olex2_submission_special_instructions 'No special instructions were received'

loop_
_space_group_symop_operation_xyz
'x, y, z'
'-x, -y, -z'

loop_
_atom_site_label
_atom_site_type_symbol
_atom_site_fract_x
_atom_site_fract_y
_atom_site_fract_z
_atom_site_U_iso_or_equiv
_atom_site_adp_type
_atom_site_occupancy
_atom_site_site_symmetry_order
_atom_site_calc_flag
_atom_site_refinement_flags_posn
_atom_site_refinement_flags_adp
_atom_site_refinement_flags_occupancy
_atom_site_disorder_assembly
_atom_site_disorder_group
O2 O 0.8435(6) 0.1606(4) 0.4842(5) 0.0181(8) Uani 0.693(7) 1 d D U P A 1
C2 C 0.3967(12) 0.4409(11) 0.0937(12) 0.026(2) Uani 0.693(7) 1 d D U P A 1
H2 H 0.373867 0.383478 0.022325 0.031 Uiso 0.693(7) 1 calc R U P A 1
N2A N 0.6599(3) 0.4892(3) 0.4152(3) 0.0196(8) Uani 0.693(7) 1 d D U P A 1
N1A N 0.7330(3) 0.3860(3) 0.4355(3) 0.0183(8) Uani 0.693(7) 1 d D U P A 1
C1 C 0.5081(11) 0.4097(7) 0.2039(8) 0.0193(15) Uani 0.693(7) 1 d D U P A 1
Mn1 Mn 0.69802(3) 0.22032(3) 0.33317(3) 0.01986(13) Uani 1 1 d D . . . .
S1 S 0.33588(5) 0.15918(5) 0.35489(4) 0.02267(14) Uani 1 1 d . . . . .
O1 O 0.5761(6) 0.2992(4) 0.2000(5) 0.0237(10) Uani 0.693(7) 1 d D U P A 1
O3 O 0.66650(14) 0.04890(12) 0.25552(12) 0.0213(3) Uani 1 1 d . . . . .
C3 C 0.3228(14) 0.5519(9) 0.0897(9) 0.029(2) Uani 0.693(7) 1 d D U P A 1
H3 H 0.247534 0.570750 0.015217 0.035 Uiso 0.693(7) 1 calc R U P A 1
O4 O 0.88896(16) 0.24092(13) 0.23677(13) 0.0272(3) Uani 1 1 d . . . . .
O5 O 0.50312(14) 0.17773(13) 0.42748(12) 0.0216(3) Uani 1 1 d . . . . .
C4 C 0.3540(9) 0.6410(8) 0.1931(7) 0.0256(15) Uani 0.693(7) 1 d D U P A 1
H4 H 0.298570 0.717556 0.189173 0.031 Uiso 0.693(7) 1 calc R U P A 1
C5 C 0.4661(8) 0.6150(6) 0.2995(7) 0.0222(13) Uani 0.693(7) 1 d D U P A 1
H5 H 0.490052 0.674818 0.368897 0.027 Uiso 0.693(7) 1 calc R U P A 1
C6 C 0.5448(9) 0.5009(7) 0.3059(6) 0.0170(13) Uani 0.693(7) 1 d D U P A 1
C7 C 0.8495(7) 0.3775(6) 0.5484(5) 0.0154(12) Uani 0.693(7) 1 d D U P A 1
C8 C 0.9097(8) 0.4792(7) 0.6312(6) 0.0232(14) Uani 0.693(7) 1 d D U P A 1
H8 H 0.872719 0.562362 0.612992 0.028 Uiso 0.693(7) 1 calc R U P A 1
C9 C 1.0218(10) 0.4599(8) 0.7386(9) 0.0255(17) Uani 0.693(7) 1 d D U P A 1
H9 H 1.063444 0.529119 0.794857 0.031 Uiso 0.693(7) 1 calc R U P A 1
C10 C 1.0737(14) 0.3372(8) 0.7638(10) 0.0210(19) Uani 0.693(7) 1 d D U P A 1
H10 H 1.151416 0.323469 0.838215 0.025 Uiso 0.693(7) 1 calc R U P A 1
C11 C 1.0141(15) 0.2327(11) 0.6820(10) 0.022(2) Uani 0.693(7) 1 d D U P A 1
H11 H 1.049631 0.149535 0.702704 0.027 Uiso 0.693(7) 1 calc R U P A 1
C12 C 0.9018(9) 0.2520(6) 0.5696(7) 0.0163(13) Uani 0.693(7) 1 d D U P A 1
C13 C 0.6193(2) -0.11257(19) 0.0970(2) 0.0274(4) Uani 1 1 d . . . . .
H13A H 0.658631 -0.140128 0.022405 0.041 Uiso 1 1 calc R U . . .
H13B H 0.508071 -0.097804 0.070937 0.041 Uiso 1 1 calc R U . . .
H13C H 0.636600 -0.178821 0.161328 0.041 Uiso 1 1 calc R U . . .
C14 C 0.7033(2) 0.00874(18) 0.15251(17) 0.0206(4) Uani 1 1 d . . . . .
C15 C 0.8105(2) 0.06756(19) 0.09286(18) 0.0229(4) Uani 1 1 d . . . . .
H15 H 0.825328 0.029542 0.015551 0.028 Uiso 1 1 calc R U . . .
C16 C 0.8991(2) 0.17943(19) 0.13793(18) 0.0219(4) Uani 1 1 d . . . . .
C17 C 1.0155(2) 0.2277(2) 0.06425(19) 0.0274(4) Uani 1 1 d D . . . .
H17A H 1.114985 0.187760 0.095532 0.041 Uiso 0.45(4) 1 calc DR U P B 1
H17B H 1.029104 0.320363 0.076021 0.041 Uiso 0.45(4) 1 calc DR U P B 1
H17C H 0.977987 0.206492 -0.026723 0.041 Uiso 0.45(4) 1 calc DR U P B 1
H17D H 0.974039 0.301071 0.014204 0.041 Uiso 0.55(4) 1 calc DR U P B 2
H17E H 1.035797 0.160017 0.006635 0.041 Uiso 0.55(4) 1 calc DR U P B 2
H17F H 1.112240 0.253528 0.123992 0.041 Uiso 0.55(4) 1 calc DR U P B 2
C18 C 0.3136(2) -0.0046(2) 0.3059(2) 0.0305(5) Uani 1 1 d . . . . .
H18A H 0.203957 -0.025227 0.269474 0.046 Uiso 1 1 calc R U . . .
H18B H 0.349855 -0.057836 0.379844 0.046 Uiso 1 1 calc R U . . .
H18C H 0.374694 -0.020565 0.241319 0.046 Uiso 1 1 calc R U . . .
C19 C 0.2261(2) 0.1552(2) 0.4758(2) 0.0284(4) Uani 1 1 d . . . . .
H19A H 0.116732 0.136315 0.436734 0.043 Uiso 1 1 calc R U . . .
H19B H 0.236116 0.238020 0.520667 0.043 Uiso 1 1 calc R U . . .
H19C H 0.264845 0.088902 0.536764 0.043 Uiso 1 1 calc R U . . .
O2A O 0.5417(12) 0.2746(9) 0.1777(10) 0.017(2) Uani 0.307(7) 1 d D U P A 2
C12A C 0.490(2) 0.3915(16) 0.1839(18) 0.017(4) Uani 0.307(7) 1 d D U P A 2
C11A C 0.371(3) 0.444(2) 0.094(3) 0.020(4) Uani 0.307(7) 1 d D U P A 2
H11A H 0.322976 0.394369 0.020884 0.024 Uiso 0.307(7) 1 calc R U P A 2
C10A C 0.320(3) 0.5689(18) 0.1091(18) 0.017(4) Uani 0.307(7) 1 d D U P A 2
H10A H 0.243770 0.604226 0.044053 0.021 Uiso 0.307(7) 1 calc R U P A 2
C9A C 0.384(2) 0.6390(17) 0.2197(16) 0.023(4) Uani 0.307(7) 1 d D U P A 2
H9A H 0.348829 0.721909 0.232196 0.028 Uiso 0.307(7) 1 calc R U P A 2
C8A C 0.4965(17) 0.5883(15) 0.3097(17) 0.021(4) Uani 0.307(7) 1 d D U P A 2
H8A H 0.538301 0.635973 0.386005 0.026 Uiso 0.307(7) 1 calc R U P A 2
C7A C 0.5525(19) 0.4670(12) 0.2927(14) 0.013(3) Uani 0.307(7) 1 d D U P A 2
N1B N 0.6700(7) 0.4065(6) 0.3800(6) 0.0170(17) Uani 0.307(7) 1 d D U P A 2
N2B N 0.7414(7) 0.4738(5) 0.4778(6) 0.0203(18) Uani 0.307(7) 1 d D U P A 2
C6A C 0.8557(17) 0.4161(11) 0.5655(13) 0.015(3) Uani 0.307(7) 1 d D U P A 2
C5A C 0.9374(19) 0.4947(16) 0.6620(15) 0.025(4) Uani 0.307(7) 1 d D U P A 2
H5A H 0.916053 0.582798 0.663868 0.030 Uiso 0.307(7) 1 calc R U P A 2
C4A C 1.050(2) 0.4452(19) 0.755(2) 0.023(4) Uani 0.307(7) 1 d D U P A 2
H4A H 1.108145 0.500728 0.819687 0.027 Uiso 0.307(7) 1 calc R U P A 2
C3A C 1.081(3) 0.3140(18) 0.758(2) 0.020(4) Uani 0.307(7) 1 d D U P A 2
H3A H 1.156323 0.281363 0.825989 0.024 Uiso 0.307(7) 1 calc R U P A 2
C2A C 1.003(3) 0.237(2) 0.665(2) 0.018(5) Uani 0.307(7) 1 d D U P A 2
H2A H 1.024111 0.148468 0.665312 0.022 Uiso 0.307(7) 1 calc R U P A 2
C1A C 0.8890(18) 0.2866(13) 0.5661(14) 0.012(3) Uani 0.307(7) 1 d D U P A 2
O1A O 0.8231(14) 0.1977(9) 0.4796(11) 0.021(2) Uani 0.307(7) 1 d D U P A 2

loop_
_atom_site_aniso_label
_atom_site_aniso_U_11
_atom_site_aniso_U_22
_atom_site_aniso_U_33
_atom_site_aniso_U_23
_atom_site_aniso_U_13
_atom_site_aniso_U_12
O2 0.0189(15) 0.015(2) 0.0199(13) -0.0019(14) 0.0034(10) -0.0003(14)
C2 0.025(3) 0.026(3) 0.027(3) -0.0011(19) 0.005(2) 0.000(2)
N2A 0.0205(14) 0.0178(15) 0.0209(14) 0.0010(11) 0.0055(12) 0.0000(10)
N1A 0.0177(14) 0.0217(17) 0.0170(15) 0.0039(11) 0.0065(11) -0.0011(10)
C1 0.023(3) 0.016(3) 0.020(3) 0.002(2) 0.0056(19) 0.000(2)
Mn1 0.02438(18) 0.01615(18) 0.02066(18) -0.00340(11) 0.00919(12) -0.00309(11)
S1 0.0198(2) 0.0256(3) 0.0224(3) 0.00406(19) 0.00402(18) -0.00176(18)
O1 0.032(2) 0.0181(19) 0.0198(18) -0.0033(13) 0.0032(15) 0.0003(15)
O3 0.0237(7) 0.0184(7) 0.0233(7) -0.0015(5) 0.0085(5) -0.0008(5)
C3 0.029(3) 0.029(3) 0.025(3) -0.003(2) -0.001(2) 0.001(2)
O4 0.0302(7) 0.0270(8) 0.0271(7) -0.0057(6) 0.0134(6) -0.0077(6)
O5 0.0188(6) 0.0246(7) 0.0221(7) -0.0015(5) 0.0062(5) -0.0027(5)
C4 0.023(3) 0.023(2) 0.028(3) 0.005(2) -0.001(2) 0.0026(17)
C5 0.022(3) 0.019(2) 0.026(3) -0.0012(19) 0.006(2) 0.0005(19)
C6 0.019(2) 0.015(3) 0.018(2) -0.0013(19) 0.0052(15) 0.002(2)
C7 0.0158(17) 0.014(3) 0.0164(19) 0.000(2) 0.0053(14) -0.004(2)
C8 0.024(3) 0.025(3) 0.021(3) 0.003(2) 0.006(2) -0.001(2)
C9 0.026(3) 0.024(3) 0.026(3) 0.003(2) 0.007(2) 0.001(2)
C10 0.021(3) 0.025(4) 0.015(2) -0.002(2) 0.0010(17) -0.002(2)
C11 0.017(3) 0.031(3) 0.017(3) 0.007(2) 0.001(2) -0.0002(19)
C12 0.017(2) 0.014(3) 0.021(2) 0.0039(19) 0.0114(17) 0.0021(19)
C13 0.0317(10) 0.0205(11) 0.0302(11) -0.0068(8) 0.0077(9) -0.0003(8)
C14 0.0220(9) 0.0190(10) 0.0198(9) -0.0008(7) 0.0016(7) 0.0064(7)
C15 0.0254(9) 0.0241(10) 0.0205(9) -0.0019(8) 0.0072(8) 0.0048(8)
C16 0.0216(9) 0.0233(10) 0.0219(9) 0.0045(8) 0.0058(7) 0.0070(7)
C17 0.0272(10) 0.0308(12) 0.0280(10) 0.0037(8) 0.0134(8) 0.0040(8)
C18 0.0292(10) 0.0348(12) 0.0288(11) -0.0078(9) 0.0111(9) -0.0103(9)
C19 0.0220(10) 0.0317(12) 0.0338(11) -0.0014(9) 0.0113(8) 0.0003(8)
O2A 0.020(4) 0.013(4) 0.017(4) 0.000(3) -0.001(3) -0.001(3)
C12A 0.023(5) 0.016(5) 0.013(5) -0.011(3) 0.008(4) -0.009(3)
C11A 0.017(5) 0.023(6) 0.017(5) -0.001(4) -0.002(4) 0.000(4)
C10A 0.018(5) 0.014(5) 0.019(6) 0.003(4) 0.001(4) 0.012(3)
C9A 0.026(6) 0.017(5) 0.026(6) -0.006(4) 0.004(4) 0.000(4)
C8A 0.018(5) 0.023(6) 0.022(4) 0.001(4) 0.002(3) -0.001(4)
C7A 0.015(4) 0.011(5) 0.015(5) 0.003(4) 0.008(3) 0.003(4)
N1B 0.016(3) 0.018(3) 0.019(3) 0.004(2) 0.006(2) 0.000(2)
N2B 0.026(3) 0.014(3) 0.022(3) -0.006(2) 0.010(3) -0.008(2)
C6A 0.020(4) 0.009(5) 0.015(5) 0.000(4) 0.000(3) -0.001(4)
C5A 0.025(5) 0.024(5) 0.026(6) -0.001(4) 0.004(4) -0.007(3)
C4A 0.021(5) 0.031(6) 0.015(5) 0.005(4) -0.001(3) 0.002(4)
C3A 0.018(5) 0.020(6) 0.024(6) 0.005(4) 0.009(4) 0.007(4)
C2A 0.018(6) 0.020(6) 0.019(7) -0.001(4) 0.008(4) 0.001(4)
C1A 0.011(4) 0.013(6) 0.008(4) -0.003(4) -0.003(3) -0.002(4)
O1A 0.023(3) 0.014(4) 0.026(3) -0.003(3) 0.005(2) 0.002(3)

loop_
_atom_type_symbol
_atom_type_description
_atom_type_scat_dispersion_real
_atom_type_scat_dispersion_imag
_atom_type_scat_source
C C 0.0033 0.0016 'International Tables Vol C Tables 4.2.6.8 and 6.1.1.4'
H H 0.0000 0.0000 'International Tables Vol C Tables 4.2.6.8 and 6.1.1.4'
Mn Mn 0.3368 0.7283 'International Tables Vol C Tables 4.2.6.8 and 6.1.1.4'
N N 0.0061 0.0033 'International Tables Vol C Tables 4.2.6.8 and 6.1.1.4'
O O 0.0106 0.0060 'International Tables Vol C Tables 4.2.6.8 and 6.1.1.4'
S S 0.1246 0.1234 'International Tables Vol C Tables 4.2.6.8 and 6.1.1.4'

loop_
_geom_angle_atom_site_label_1
_geom_angle_atom_site_label_2
_geom_angle_atom_site_label_3
_geom_angle
_geom_angle_site_symmetry_1
_geom_angle_site_symmetry_3
_geom_angle_publ_flag
C12 O2 Mn1 114.2(4) . . ?
C1 C2 H2 119.9 . . ?
C3 C2 H2 119.9 . . ?
C3 C2 C1 120.3(10) . . ?
N1A N2A C6 120.2(4) . . ?
N2A N1A Mn1 129.0(3) . . ?
N2A N1A C7 118.6(4) . . ?
C7 N1A Mn1 112.2(3) . . ?
C2 C1 C6 118.1(7) . . ?
O1 C1 C2 116.5(8) . . ?
O1 C1 C6 125.3(6) . . ?
O2 Mn1 N1A 81.61(14) . . ?
O2 Mn1 O4 89.14(17) . . ?
O2 Mn1 O5 89.58(17) . . ?
N1A Mn1 O4 98.19(7) . . ?
N1A Mn1 O5 87.38(7) . . ?
O1 Mn1 O2 171.42(17) . . ?
O1 Mn1 N1A 90.56(16) . . ?
O1 Mn1 O3 95.82(15) . . ?
O1 Mn1 O4 88.50(18) . . ?
O1 Mn1 O5 93.58(18) . . ?
O3 Mn1 O2 92.23(13) . . ?
O3 Mn1 N1A 172.50(9) . . ?
O3 Mn1 O4 85.94(5) . . ?
O3 Mn1 O5 88.29(5) . . ?
O3 Mn1 O2A 85.8(3) . . ?
O3 Mn1 N1B 163.40(19) . . ?
O4 Mn1 O5 174.04(5) . . ?
O2A Mn1 O4 92.5(4) . . ?
O2A Mn1 O5 88.6(4) . . ?
O2A Mn1 N1B 78.7(3) . . ?
N1B Mn1 O4 100.52(15) . . ?
N1B Mn1 O5 85.44(15) . . ?
O1A Mn1 O3 103.6(3) . . ?
O1A Mn1 O4 92.1(5) . . ?
O1A Mn1 O5 87.8(5) . . ?
O1A Mn1 O2A 169.9(4) . . ?
O1A Mn1 N1B 91.6(3) . . ?
O5 S1 C18 105.83(9) . . ?
O5 S1 C19 104.54(9) . . ?
C19 S1 C18 98.76(10) . . ?
C1 O1 Mn1 126.9(5) . . ?
C14 O3 Mn1 128.18(12) . . ?
C2 C3 H3 119.0 . . ?
C2 C3 C4 121.9(9) . . ?
C4 C3 H3 119.0 . . ?
C16 O4 Mn1 124.39(12) . . ?
S1 O5 Mn1 123.27(7) . . ?
C3 C4 H4 120.5 . . ?
C5 C4 C3 118.9(7) . . ?
C5 C4 H4 120.5 . . ?
C4 C5 H5 119.9 . . ?
C4 C5 C6 120.3(7) . . ?
C6 C5 H5 119.9 . . ?
N2A C6 C1 125.0(6) . . ?
N2A C6 C5 114.5(6) . . ?
C5 C6 C1 120.4(6) . . ?
C8 C7 N1A 125.3(5) . . ?
C8 C7 C12 122.3(6) . . ?
C12 C7 N1A 112.4(5) . . ?
C7 C8 H8 119.8 . . ?
C9 C8 C7 120.4(6) . . ?
C9 C8 H8 119.8 . . ?
C8 C9 H9 120.6 . . ?
C8 C9 C10 118.8(7) . . ?
C10 C9 H9 120.6 . . ?
C9 C10 H10 119.1 . . ?
C9 C10 C11 121.9(8) . . ?
C11 C10 H10 119.1 . . ?
C10 C11 H11 120.1 . . ?
C12 C11 C10 119.8(9) . . ?
C12 C11 H11 120.1 . . ?
O2 C12 C7 119.0(6) . . ?
O2 C12 C11 124.2(7) . . ?
C11 C12 C7 116.8(7) . . ?
H13A C13 H13B 109.5 . . ?
H13A C13 H13C 109.5 . . ?
H13B C13 H13C 109.5 . . ?
C14 C13 H13A 109.5 . . ?
C14 C13 H13B 109.5 . . ?
C14 C13 H13C 109.5 . . ?
O3 C14 C13 114.30(17) . . ?
O3 C14 C15 125.48(17) . . ?
C15 C14 C13 120.21(17) . . ?
C14 C15 H15 117.4 . . ?
C14 C15 C16 125.21(18) . . ?
C16 C15 H15 117.4 . . ?
O4 C16 C15 124.21(18) . . ?
O4 C16 C17 117.39(18) . . ?
C15 C16 C17 118.40(17) . . ?
C16 C17 H17A 109.5 . . ?
C16 C17 H17B 109.5 . . ?
C16 C17 H17C 109.5 . . ?
C16 C17 H17D 109.5 . . ?
C16 C17 H17E 109.5 . . ?
C16 C17 H17F 109.5 . . ?
H17A C17 H17B 109.5 . . ?
H17A C17 H17C 109.5 . . ?
H17B C17 H17C 109.5 . . ?
H17D C17 H17E 109.5 . . ?
H17D C17 H17F 109.5 . . ?
H17E C17 H17F 109.5 . . ?
S1 C18 H18A 109.5 . . ?
S1 C18 H18B 109.5 . . ?
S1 C18 H18C 109.5 . . ?
H18A C18 H18B 109.5 . . ?
H18A C18 H18C 109.5 . . ?
H18B C18 H18C 109.5 . . ?
S1 C19 H19A 109.5 . . ?
S1 C19 H19B 109.5 . . ?
S1 C19 H19C 109.5 . . ?
H19A C19 H19B 109.5 . . ?
H19A C19 H19C 109.5 . . ?
H19B C19 H19C 109.5 . . ?
C12A O2A Mn1 115.6(9) . . ?
O2A C12A C11A 125.5(15) . . ?
O2A C12A C7A 118.0(13) . . ?
C11A C12A C7A 116.4(15) . . ?
C12A C11A H11A 118.9 . . ?
C12A C11A C10A 122.1(18) . . ?
C10A C11A H11A 118.9 . . ?
C11A C10A H10A 120.4 . . ?
C9A C10A C11A 119.2(16) . . ?
C9A C10A H10A 120.4 . . ?
C10A C9A H9A 120.2 . . ?
C8A C9A C10A 119.5(15) . . ?
C8A C9A H9A 120.2 . . ?
C9A C8A H8A 119.3 . . ?
C9A C8A C7A 121.5(15) . . ?
C7A C8A H8A 119.3 . . ?
C12A C7A C8A 121.2(13) . . ?
C12A C7A N1B 113.0(11) . . ?
C8A C7A N1B 125.8(12) . . ?
C7A N1B Mn1 114.1(6) . . ?
N2B N1B Mn1 129.3(6) . . ?
N2B N1B C7A 116.6(8) . . ?
N1B N2B C6A 117.7(8) . . ?
N2B C6A C1A 125.7(11) . . ?
C5A C6A N2B 115.4(11) . . ?
C5A C6A C1A 118.9(12) . . ?
C6A C5A H5A 120.3 . . ?
C4A C5A C6A 119.5(16) . . ?
C4A C5A H5A 120.3 . . ?
C5A C4A H4A 119.0 . . ?
C5A C4A C3A 122.0(18) . . ?
C3A C4A H4A 119.0 . . ?
C4A C3A H3A 120.4 . . ?
C2A C3A C4A 119.2(19) . . ?
C2A C3A H3A 120.4 . . ?
C3A C2A H2A 120.2 . . ?
C3A C2A C1A 119.6(18) . . ?
C1A C2A H2A 120.2 . . ?
C6A C1A C2A 120.8(13) . . ?
O1A C1A C6A 126.8(12) . . ?
O1A C1A C2A 112.5(13) . . ?
C1A O1A Mn1 127.6(8) . . ?

loop_
_geom_bond_atom_site_label_1
_geom_bond_atom_site_label_2
_geom_bond_distance
_geom_bond_site_symmetry_2
_geom_bond_publ_flag
O2 Mn1 1.962(5) . ?
O2 C12 1.329(8) . ?
C2 H2 0.9500 . ?
C2 C1 1.415(11) . ?
C2 C3 1.349(12) . ?
N2A N1A 1.275(5) . ?
N2A C6 1.386(7) . ?
N1A Mn1 2.023(3) . ?
N1A C7 1.416(6) . ?
C1 O1 1.326(8) . ?
C1 C6 1.419(9) . ?
Mn1 O1 1.820(5) . ?
Mn1 O3 1.9589(13) . ?
Mn1 O4 2.1673(13) . ?
Mn1 O5 2.2153(12) . ?
Mn1 O2A 2.024(9) . ?
Mn1 N1B 2.046(7) . ?
Mn1 O1A 1.738(11) . ?
S1 O5 1.5202(13) . ?
S1 C18 1.784(2) . ?
S1 C19 1.779(2) . ?
O3 C14 1.285(2) . ?
C3 H3 0.9500 . ?
C3 C4 1.415(11) . ?
O4 C16 1.253(2) . ?
C4 H4 0.9500 . ?
C4 C5 1.377(9) . ?
C5 H5 0.9500 . ?
C5 C6 1.398(8) . ?
C7 C8 1.396(8) . ?
C7 C12 1.415(7) . ?
C8 H8 0.9500 . ?
C8 C9 1.369(9) . ?
C9 H9 0.9500 . ?
C9 C10 1.392(11) . ?
C10 H10 0.9500 . ?
C10 C11 1.411(12) . ?
C11 H11 0.9500 . ?
C11 C12 1.408(11) . ?
C13 H13A 0.9800 . ?
C13 H13B 0.9800 . ?
C13 H13C 0.9800 . ?
C13 C14 1.504(3) . ?
C14 C15 1.388(3) . ?
C15 H15 0.9500 . ?
C15 C16 1.413(3) . ?
C16 C17 1.507(3) . ?
C17 H17A 0.9800 . ?
C17 H17B 0.9800 . ?
C17 H17C 0.9800 . ?
C17 H17D 0.9800 . ?
C17 H17E 0.9800 . ?
C17 H17F 0.9800 . ?
C18 H18A 0.9800 . ?
C18 H18B 0.9800 . ?
C18 H18C 0.9800 . ?
C19 H19A 0.9800 . ?
C19 H19B 0.9800 . ?
C19 H19C 0.9800 . ?
O2A C12A 1.327(16) . ?
C12A C11A 1.39(2) . ?
C12A C7A 1.401(15) . ?
C11A H11A 0.9500 . ?
C11A C10A 1.42(2) . ?
C10A H10A 0.9500 . ?
C10A C9A 1.388(19) . ?
C9A H9A 0.9500 . ?
C9A C8A 1.355(16) . ?
C8A H8A 0.9500 . ?
C8A C7A 1.404(14) . ?
C7A N1B 1.413(13) . ?
N1B N2B 1.290(9) . ?
N2B C6A 1.385(13) . ?
C6A C5A 1.375(13) . ?
C6A C1A 1.399(13) . ?
C5A H5A 0.9500 . ?
C5A C4A 1.368(16) . ?
C4A H4A 0.9500 . ?
C4A C3A 1.413(19) . ?
C3A H3A 0.9500 . ?
C3A C2A 1.33(2) . ?
C2A H2A 0.9500 . ?
C2A C1A 1.42(2) . ?
C1A O1A 1.334(15) . ?

loop_
_geom_torsion_atom_site_label_1
_geom_torsion_atom_site_label_2
_geom_torsion_atom_site_label_3
_geom_torsion_atom_site_label_4
_geom_torsion
_geom_torsion_site_symmetry_1
_geom_torsion_site_symmetry_2
_geom_torsion_site_symmetry_3
_geom_torsion_site_symmetry_4
_geom_torsion_publ_flag
C2 C1 O1 Mn1 -168.9(8) . . . . ?
C2 C1 C6 N2A -174.4(9) . . . . ?
C2 C1 C6 C5 3.5(15) . . . . ?
C2 C3 C4 C5 1.7(17) . . . . ?
N2A N1A C7 C8 -10.7(8) . . . . ?
N2A N1A C7 C12 169.8(5) . . . . ?
N1A N2A C6 C1 -6.4(11) . . . . ?
N1A N2A C6 C5 175.6(5) . . . . ?
N1A Mn1 O1 C1 -18.5(7) . . . . ?
N1A C7 C8 C9 179.5(7) . . . . ?
N1A C7 C12 O2 2.1(10) . . . . ?
N1A C7 C12 C11 -177.9(8) . . . . ?
C1 C2 C3 C4 1(2) . . . . ?
Mn1 O2 C12 C7 3.4(9) . . . . ?
Mn1 O2 C12 C11 -176.6(9) . . . . ?
Mn1 N1A C7 C8 173.2(5) . . . . ?
Mn1 N1A C7 C12 -6.3(6) . . . . ?
Mn1 O3 C14 C13 -161.16(13) . . . . ?
Mn1 O3 C14 C15 18.9(3) . . . . ?
Mn1 O4 C16 C15 -16.3(3) . . . . ?
Mn1 O4 C16 C17 164.63(12) . . . . ?
Mn1 O2A C12A C11A -173(2) . . . . ?
Mn1 O2A C12A C7A 3(3) . . . . ?
Mn1 N1B N2B C6A 0.8(10) . . . . ?
O1 C1 C6 N2A 1.6(15) . . . . ?
O1 C1 C6 C5 179.5(9) . . . . ?
O3 Mn1 O1 C1 157.5(7) . . . . ?
O3 Mn1 O1A C1A 175.1(14) . . . . ?
O3 C14 C15 C16 1.7(3) . . . . ?
C3 C2 C1 O1 -179.6(11) . . . . ?
C3 C2 C1 C6 -3.2(18) . . . . ?
C3 C4 C5 C6 -1.5(13) . . . . ?
O4 Mn1 O1 C1 -116.7(7) . . . . ?
O4 Mn1 O1A C1A 88.8(15) . . . . ?
O5 Mn1 O1 C1 68.9(7) . . . . ?
O5 Mn1 O1A C1A -97.2(15) . . . . ?
C4 C5 C6 N2A 176.9(7) . . . . ?
C4 C5 C6 C1 -1.2(13) . . . . ?
C6 N2A N1A Mn1 -4.5(5) . . . . ?
C6 N2A N1A C7 -179.8(5) . . . . ?
C6 C1 O1 Mn1 15.0(14) . . . . ?
C7 C8 C9 C10 -0.4(14) . . . . ?
C8 C7 C12 O2 -177.4(7) . . . . ?
C8 C7 C12 C11 2.6(12) . . . . ?
C8 C9 C10 C11 0.0(19) . . . . ?
C9 C10 C11 C12 2(2) . . . . ?
C10 C11 C12 O2 177.1(11) . . . . ?
C10 C11 C12 C7 -2.8(17) . . . . ?
C12 C7 C8 C9 -1.0(11) . . . . ?
C13 C14 C15 C16 -178.18(18) . . . . ?
C14 C15 C16 O4 -1.6(3) . . . . ?
C14 C15 C16 C17 177.45(17) . . . . ?
C18 S1 O5 Mn1 85.92(11) . . . . ?
C19 S1 O5 Mn1 -170.37(9) . . . . ?
O2A Mn1 O1A C1A -28(4) . . . . ?
O2A C12A C11A C10A 179(2) . . . . ?
O2A C12A C7A C8A -175.8(18) . . . . ?
O2A C12A C7A N1B 3(3) . . . . ?
C12A C11A C10A C9A -4(4) . . . . ?
C12A C7A N1B Mn1 -6.7(19) . . . . ?
C12A C7A N1B N2B 174.7(14) . . . . ?
C11A C12A C7A C8A 0(3) . . . . ?
C11A C12A C7A N1B 179(2) . . . . ?
C11A C10A C9A C8A 2(4) . . . . ?
C10A C9A C8A C7A 1(3) . . . . ?
C9A C8A C7A C12A -2(3) . . . . ?
C9A C8A C7A N1B 179.4(16) . . . . ?
C8A C7A N1B Mn1 171.7(15) . . . . ?
C8A C7A N1B N2B -7(2) . . . . ?
C7A C12A C11A C10A 3(4) . . . . ?
C7A N1B N2B C6A 179.2(12) . . . . ?
N1B Mn1 O1A C1A -11.8(15) . . . . ?
N1B N2B C6A C5A 174.6(11) . . . . ?
N1B N2B C6A C1A -8(2) . . . . ?
N2B C6A C5A C4A 178.1(17) . . . . ?
N2B C6A C1A C2A -176.3(19) . . . . ?
N2B C6A C1A O1A 4(3) . . . . ?
C6A C5A C4A C3A -2(3) . . . . ?
C6A C1A O1A Mn1 9(3) . . . . ?
C5A C6A C1A C2A 1(3) . . . . ?
C5A C6A C1A O1A -179.0(17) . . . . ?
C5A C4A C3A C2A 3(4) . . . . ?
C4A C3A C2A C1A -1(5) . . . . ?
C3A C2A C1A C6A -1(4) . . . . ?
C3A C2A C1A O1A 179(3) . . . . ?
C2A C1A O1A Mn1 -170.7(17) . . . . ?
C1A C6A C5A C4A 1(3) . . . . ?
